data_1548606
loop_
_publ_author_name
'Jia, Jiru'
'Yu, Aimin'
'Ma, Shanshan'
'Zhang, Youquan'
'Li, Ke'
'Meng, Xiangtai'

_publ_section_title
;
 Solvent-Controlled Switchable Domino Reactions of MBH Carbonate:
 Synthesis of Benzothiophene Fused \a-Pyran, 2,3-Dihydrooxepine, and
 Oxatricyclodecene Derivatives.
;
_journal_issue 22
_journal_name_full 'Organic letters'
_journal_page_first 6084
_journal_page_last 6087
_journal_paper_doi 10.1021/acs.orglett.7b02916
_journal_volume 19
_journal_year 2017
_chemical_formula_moiety 'C18 H18 O5 S'
_chemical_formula_sum 'C18 H18 O5 S'
_chemical_formula_weight 346.38
_space_group_crystal_system triclinic
_space_group_IT_number 2
_space_group_name_Hall '-P 1'
_space_group_name_H-M_alt 'P -1'
_symmetry_space_group_name_Hall '-P 1'
_symmetry_space_group_name_H-M 'P -1'
_atom_sites_solution_hydrogens geom
_atom_sites_solution_primary iterative
_audit_creation_date 2016-06-23
_audit_creation_method
;
Olex2 1.2-beta
(compiled 2016.02.19 svn.r3266 for OlexSys, GUI svn.r5155)
;
_cell_angle_alpha 81.945(3)
_cell_angle_beta 68.341(3)
_cell_angle_gamma 81.982(3)
_cell_formula_units_Z 2
_cell_length_a 9.1078(9)
_cell_length_b 9.1877(9)
_cell_length_c 11.1460(11)
_cell_measurement_reflns_used 6272
_cell_measurement_temperature 296(2)
_cell_measurement_theta_max 26.524
_cell_measurement_theta_min 3.084
_cell_volume 854.38(15)
_computing_cell_refinement 'SAINT v8.34A (Bruker, 2013)'
_computing_data_reduction 'SAINT v8.34A (Bruker, 2013)'
_computing_molecular_graphics 'Olex2 (Dolomanov et al., 2009)'
_computing_publication_material 'Olex2 (Dolomanov et al., 2009)'
_computing_structure_refinement 'ShelXL (Sheldrick, 2015)'
_computing_structure_solution 'olex2.solve (Bourhis et al., 2015)'
_diffrn_ambient_temperature 296.15
_diffrn_measured_fraction_theta_full 0.998
_diffrn_measured_fraction_theta_max 0.996
_diffrn_measurement_device_type 'CCD area detector'
_diffrn_measurement_method 'phi and omega scans'
_diffrn_radiation_monochromator graphite
_diffrn_radiation_type MoK\a
_diffrn_radiation_wavelength 0.71073
_diffrn_reflns_av_R_equivalents 0.0525
_diffrn_reflns_av_unetI/netI 0.0419
_diffrn_reflns_Laue_measured_fraction_full 0.998
_diffrn_reflns_Laue_measured_fraction_max 0.996
_diffrn_reflns_limit_h_max 11
_diffrn_reflns_limit_h_min -11
_diffrn_reflns_limit_k_max 11
_diffrn_reflns_limit_k_min -11
_diffrn_reflns_limit_l_max 14
_diffrn_reflns_limit_l_min -14
_diffrn_reflns_number 17875
_diffrn_reflns_point_group_measured_fraction_full 0.998
_diffrn_reflns_point_group_measured_fraction_max 0.996
_diffrn_reflns_theta_full 25.242
_diffrn_reflns_theta_max 27.544
_diffrn_reflns_theta_min 3.084
_exptl_absorpt_coefficient_mu 0.214
_exptl_absorpt_correction_T_max 0.7456
_exptl_absorpt_correction_T_min 0.6609
_exptl_absorpt_process_details
;
SADABS-2012/1 (Bruker,2012) was used for absorption correction.
wR2(int) was 0.0641 before and 0.0558 after correction.
The Ratio of minimum to maximum transmission is 0.8864.
The \l/2 correction factor is 0.0015.
;
_exptl_crystal_density_diffrn 1.346
_exptl_crystal_description block
_exptl_crystal_F_000 364
_exptl_crystal_size_max 0.301
_exptl_crystal_size_mid 0.165
_exptl_crystal_size_min 0.118
_refine_diff_density_max 0.240
_refine_diff_density_min -0.286
_refine_diff_density_rms 0.054
_refine_ls_extinction_method none
_refine_ls_goodness_of_fit_ref 0.985
_refine_ls_hydrogen_treatment constr
_refine_ls_matrix_type full
_refine_ls_number_parameters 221
_refine_ls_number_reflns 3908
_refine_ls_number_restraints 0
_refine_ls_restrained_S_all 0.985
_refine_ls_R_factor_all 0.0806
_refine_ls_R_factor_gt 0.0502
_refine_ls_shift/su_max 0.044
_refine_ls_shift/su_mean 0.001
_refine_ls_structure_factor_coef Fsqd
_refine_ls_weighting_details 'w=1/[\s^2^(Fo^2^)+(0.1000P)^2^] where P=(Fo^2^+2Fc^2^)/3'
_refine_ls_weighting_scheme calc
_refine_ls_wR_factor_gt 0.1320
_refine_ls_wR_factor_ref 0.1508
_reflns_Friedel_coverage 0.000
_reflns_number_gt 2736
_reflns_number_total 3908
_reflns_threshold_expression 'I > 2\s(I)'
_cod_data_source_file ol7b02916_si_002.cif
_cod_data_source_block tianj0602_0m
_cod_database_code 1548606
_shelx_space_group_comment
;
The symmetry employed for this shelxl refinement is uniquely defined
by the following loop, which should always be used as a source of
symmetry information in preference to the above space-group names.
They are only intended as comments.
;
_olex2_refinement_description
;
1. Fixed Uiso
 At 1.2 times of:
  All C(H) groups, All C(H,H) groups
 At 1.5 times of:
  All C(H,H,H) groups
2.a Secondary CH2 refined with riding coordinates:
 C2(H2A,H2B)
2.b Aromatic/amide H refined with riding coordinates:
 C6(H6), C14(H14), C15(H15), C17(H17)
2.c Idealised Me refined as rotating group:
 C1(H1A,H1B,H1C), C4(H4A,H4B,H4C), C9(H9A,H9B,H9C), C18(H18A,H18B,H18C)
;
_shelx_shelxl_version_number 2014/7
_olex2_submission_special_instructions 'No special instructions were received'

loop_
_space_group_symop_operation_xyz
'x, y, z'
'-x, -y, -z'

loop_
_atom_site_label
_atom_site_type_symbol
_atom_site_fract_x
_atom_site_fract_y
_atom_site_fract_z
_atom_site_U_iso_or_equiv
_atom_site_adp_type
_atom_site_occupancy
_atom_site_site_symmetry_order
_atom_site_calc_flag
_atom_site_refinement_flags_posn
S1 S 0.30657(5) 0.30537(5) 0.26342(5) 0.04321(19) Uani 1 1 d .
O1 O 0.95999(17) 0.27393(16) -0.09433(14) 0.0545(4) Uani 1 1 d .
O2 O 0.82730(18) 0.07572(16) -0.00129(15) 0.0612(4) Uani 1 1 d .
O3 O 0.73909(15) 0.16315(13) 0.23746(13) 0.0431(3) Uani 1 1 d .
O4 O 0.38163(17) 0.60145(15) 0.15057(17) 0.0611(4) Uani 1 1 d .
O5 O 0.61572(16) 0.69027(13) 0.09602(14) 0.0482(4) Uani 1 1 d .
C1 C 1.0703(4) 0.3442(3) -0.3197(3) 0.0924(10) Uani 1 1 d .
H1A H 1.1117 0.3093 -0.4043 0.139 Uiso 1 1 calc GR
H1B H 1.1547 0.3767 -0.3012 0.139 Uiso 1 1 calc GR
H1C H 0.9906 0.4251 -0.3175 0.139 Uiso 1 1 calc GR
C2 C 0.9996(3) 0.2239(3) -0.2220(2) 0.0713(7) Uani 1 1 d .
H2A H 0.9048 0.1998 -0.2323 0.086 Uiso 1 1 calc R
H2B H 1.0744 0.1362 -0.2321 0.086 Uiso 1 1 calc R
C3 C 0.8727(2) 0.1887(2) 0.0058(2) 0.0424(5) Uani 1 1 d .
C4 C 0.9915(2) 0.2518(2) 0.1591(2) 0.0519(5) Uani 1 1 d .
H4A H 0.9688 0.2899 0.2407 0.078 Uiso 1 1 calc GR
H4B H 1.0643 0.3108 0.0912 0.078 Uiso 1 1 calc GR
H4C H 1.0380 0.1516 0.1622 0.078 Uiso 1 1 calc GR
C5 C 0.8389(2) 0.2569(2) 0.13274(19) 0.0392(4) Uani 1 1 d .
C6 C 0.7595(2) 0.41124(19) 0.12353(18) 0.0386(4) Uani 1 1 d .
H6 H 0.8216 0.4901 0.0919 0.046 Uiso 1 1 calc R
C7 C 0.6019(2) 0.43713(19) 0.15984(17) 0.0345(4) Uani 1 1 d .
C8 C 0.5198(2) 0.5834(2) 0.13633(18) 0.0374(4) Uani 1 1 d .
C9 C 0.5467(3) 0.8343(2) 0.0617(2) 0.0513(5) Uani 1 1 d .
H9A H 0.5232 0.8317 -0.0151 0.077 Uiso 1 1 calc GR
H9B H 0.6204 0.9062 0.0459 0.077 Uiso 1 1 calc GR
H9C H 0.4507 0.8606 0.1317 0.077 Uiso 1 1 calc GR
C10 C 0.5097(2) 0.31210(19) 0.21941(17) 0.0341(4) Uani 1 1 d .
C11 C 0.5815(2) 0.18340(19) 0.25454(17) 0.0339(4) Uani 1 1 d .
C12 C 0.4781(2) 0.07073(19) 0.31840(17) 0.0347(4) Uani 1 1 d .
C13 C 0.3231(2) 0.1231(2) 0.32752(18) 0.0398(4) Uani 1 1 d .
C14 C 0.2019(2) 0.0287(2) 0.3820(2) 0.0522(5) Uani 1 1 d .
H14 H 0.0982 0.0617 0.3887 0.063 Uiso 1 1 calc R
C15 C 0.2402(3) -0.1138(2) 0.4254(2) 0.0545(6) Uani 1 1 d .
H15 H 0.1602 -0.1769 0.4608 0.065 Uiso 1 1 calc R
C16 C 0.3930(3) -0.1678(2) 0.41876(18) 0.0441(5) Uani 1 1 d .
C17 C 0.5123(2) -0.0746(2) 0.36511(18) 0.0409(5) Uani 1 1 d .
H17 H 0.6154 -0.1085 0.3600 0.049 Uiso 1 1 calc R
C18 C 0.4259(3) -0.3261(2) 0.4666(2) 0.0593(6) Uani 1 1 d .
H18A H 0.4009 -0.3904 0.4174 0.089 Uiso 1 1 calc GR
H18B H 0.3617 -0.3433 0.5566 0.089 Uiso 1 1 calc GR
H18C H 0.5360 -0.3454 0.4563 0.089 Uiso 1 1 calc GR

loop_
_atom_site_aniso_label
_atom_site_aniso_U_11
_atom_site_aniso_U_22
_atom_site_aniso_U_33
_atom_site_aniso_U_23
_atom_site_aniso_U_13
_atom_site_aniso_U_12
S1 0.0330(3) 0.0364(3) 0.0575(3) 0.0016(2) -0.0161(2) -0.0006(2)
O1 0.0545(9) 0.0486(8) 0.0546(9) -0.0084(7) -0.0105(7) -0.0075(7)
O2 0.0583(10) 0.0453(9) 0.0793(11) -0.0180(8) -0.0171(8) -0.0120(7)
O3 0.0332(7) 0.0369(7) 0.0581(8) 0.0070(6) -0.0197(6) -0.0014(5)
O4 0.0456(9) 0.0385(8) 0.0999(12) 0.0066(8) -0.0328(9) 0.0002(6)
O5 0.0486(8) 0.0265(7) 0.0700(9) 0.0033(6) -0.0248(7) -0.0029(6)
C1 0.112(3) 0.088(2) 0.0581(17) -0.0042(15) -0.0091(16) -0.0093(18)
C2 0.0739(17) 0.0699(16) 0.0625(15) -0.0215(13) -0.0111(13) -0.0035(13)
C3 0.0278(9) 0.0339(10) 0.0630(13) -0.0041(9) -0.0149(9) 0.0007(8)
C4 0.0409(11) 0.0468(12) 0.0744(15) 0.0004(10) -0.0297(11) -0.0055(9)
C5 0.0309(9) 0.0329(10) 0.0536(11) 0.0022(8) -0.0162(8) -0.0059(7)
C6 0.0380(11) 0.0311(10) 0.0479(11) -0.0014(8) -0.0164(9) -0.0060(8)
C7 0.0402(10) 0.0281(9) 0.0382(10) -0.0027(7) -0.0179(8) -0.0022(7)
C8 0.0415(11) 0.0309(10) 0.0403(10) -0.0029(8) -0.0159(8) -0.0020(8)
C9 0.0665(14) 0.0257(10) 0.0604(13) 0.0005(9) -0.0245(11) -0.0003(9)
C10 0.0342(9) 0.0290(9) 0.0403(10) -0.0024(7) -0.0153(8) -0.0022(7)
C11 0.0319(9) 0.0336(9) 0.0372(10) -0.0023(8) -0.0140(8) -0.0026(7)
C12 0.0372(10) 0.0320(10) 0.0335(9) -0.0026(7) -0.0113(8) -0.0028(7)
C13 0.0393(11) 0.0354(10) 0.0418(10) 0.0000(8) -0.0120(8) -0.0046(8)
C14 0.0372(11) 0.0510(12) 0.0615(13) 0.0068(10) -0.0118(10) -0.0109(9)
C15 0.0541(14) 0.0464(12) 0.0556(13) 0.0087(10) -0.0112(10) -0.0179(10)
C16 0.0559(13) 0.0347(10) 0.0363(10) 0.0005(8) -0.0106(9) -0.0069(9)
C17 0.0438(11) 0.0366(10) 0.0405(10) -0.0018(8) -0.0149(9) -0.0001(8)
C18 0.0759(16) 0.0356(11) 0.0580(14) 0.0079(10) -0.0172(12) -0.0096(10)

loop_
_atom_type_symbol
_atom_type_description
_atom_type_scat_dispersion_real
_atom_type_scat_dispersion_imag
_atom_type_scat_source
C C 0.0033 0.0016 'International Tables Vol C Tables 4.2.6.8 and 6.1.1.4'
H H 0.0000 0.0000 'International Tables Vol C Tables 4.2.6.8 and 6.1.1.4'
O O 0.0106 0.0060 'International Tables Vol C Tables 4.2.6.8 and 6.1.1.4'
S S 0.1246 0.1234 'International Tables Vol C Tables 4.2.6.8 and 6.1.1.4'

loop_
_geom_angle_atom_site_label_1
_geom_angle_atom_site_label_2
_geom_angle_atom_site_label_3
_geom_angle
C13 S1 C10 90.46(9)
C3 O1 C2 116.13(17)
C11 O3 C5 115.25(13)
C8 O5 C9 116.03(16)
O1 C2 C1 107.8(2)
O1 C3 C5 109.98(16)
O2 C3 O1 125.2(2)
O2 C3 C5 124.82(19)
O3 C5 C3 107.67(15)
O3 C5 C4 105.48(15)
O3 C5 C6 111.83(15)
C4 C5 C3 109.84(16)
C6 C5 C3 108.84(15)
C6 C5 C4 113.01(15)
C7 C6 C5 121.42(16)
C6 C7 C8 123.34(17)
C6 C7 C10 117.07(16)
C10 C7 C8 119.52(16)
O4 C8 O5 124.03(17)
O4 C8 C7 123.11(17)
O5 C8 C7 112.85(16)
C7 C10 S1 128.29(14)
C11 C10 S1 112.00(14)
C11 C10 C7 119.60(17)
O3 C11 C12 121.75(15)
C10 C11 O3 123.34(16)
C10 C11 C12 114.81(16)
C13 C12 C11 109.67(16)
C13 C12 C17 120.38(16)
C17 C12 C11 129.93(17)
C12 C13 S1 113.04(14)
C12 C13 C14 119.66(18)
C14 C13 S1 127.29(16)
C15 C14 C13 118.4(2)
C14 C15 C16 122.97(19)
C15 C16 C18 119.81(19)
C17 C16 C15 118.61(18)
C17 C16 C18 121.57(19)
C16 C17 C12 119.99(18)

loop_
_geom_bond_atom_site_label_1
_geom_bond_atom_site_label_2
_geom_bond_distance
S1 C10 1.7382(18)
S1 C13 1.7349(19)
O1 C2 1.458(3)
O1 C3 1.329(2)
O2 C3 1.192(2)
O3 C5 1.444(2)
O3 C11 1.365(2)
O4 C8 1.199(2)
O5 C8 1.325(2)
O5 C9 1.448(2)
C1 C2 1.472(4)
C3 C5 1.537(3)
C4 C5 1.517(3)
C5 C6 1.508(2)
C6 C7 1.335(2)
C7 C8 1.483(2)
C7 C10 1.453(2)
C10 C11 1.350(2)
C11 C12 1.427(2)
C12 C13 1.398(3)
C12 C17 1.400(2)
C13 C14 1.401(3)
C14 C15 1.375(3)
C15 C16 1.389(3)
C16 C17 1.381(3)
C16 C18 1.506(3)
